data_4345589
loop_
_publ_author_name
'Wenz, Jan'
'Kochan, Alexander'
'Wadepohl, Hubert'
'Gade, Lutz H.'

_publ_section_title
;
 A Readily Accessible Chiral NNN Pincer Ligand with a Pyrrole Backbone and
 Its Ni(II) Chemistry: Syntheses, Structural Chemistry, and Bond
 Activations.
;
_journal_issue 6
_journal_name_full 'Inorganic chemistry'
_journal_page_first 3631
_journal_page_last 3643
_journal_paper_doi 10.1021/acs.inorgchem.7b00077
_journal_volume 56
_journal_year 2017
_chemical_absolute_configuration ad
_chemical_formula_moiety 'C18 H24 F N3 Ni O2, 0.5(H2 O)'
_chemical_formula_sum 'C18 H25 F N3 Ni O2.5'
_chemical_formula_weight 401.12
_space_group_crystal_system trigonal
_space_group_IT_number 146
_space_group_name_Hall 'R 3'
_space_group_name_H-M_alt 'R 3'
_symmetry_cell_setting trigonal
_symmetry_space_group_name_Hall 'R 3'
_symmetry_space_group_name_H-M 'R 3 :H'
_atom_sites_solution_hydrogens mixed
_atom_sites_solution_primary iterative
_atom_sites_solution_secondary difmap
_audit_block_code ga_jw16
_audit_creation_date
;
'Fri Sep 11 11:23:27 2015'
;
_audit_creation_method
;
Olex2 1.2
(compiled Nov 22 2016 12:06:14 for OlexSys, GUI svn.r5269)
;
_audit_update_record '13.12.2016 16:07:49 CET UTC+01:00  encif 1.59'
_cell_angle_alpha 90
_cell_angle_beta 90
_cell_angle_gamma 120
_cell_formula_units_Z 18
_cell_length_a 40.6952(6)
_cell_length_b 40.6952(6)
_cell_length_c 6.06539(10)
_cell_measurement_reflns_used 30621
_cell_measurement_temperature 120(1)
_cell_measurement_theta_max 70.4610
_cell_measurement_theta_min 4.3300
_cell_volume 8699.1(2)
_computing_cell_refinement
;
CrysAlisPro, Agilent Technologies,
Version 1.171.37.35h (release 09-02-2015 CrysAlis171 .NET)
(compiled Feb  9 2015,16:26:32)
;
_computing_data_collection
;
CrysAlisPro, Agilent Technologies,
Version 1.171.37.35h (release 09-02-2015 CrysAlis171 .NET)
(compiled Feb  9 2015,16:26:32)
;
_computing_data_reduction
;
CrysAlisPro, Agilent Technologies,
Version 1.171.37.35h (release 09-02-2015 CrysAlis171 .NET)
(compiled Feb  9 2015,16:26:32)
;
_computing_molecular_graphics 'Olex2 (Dolomanov et al., 2009)'
_computing_publication_material 'encif (Wadepohl, 2009-16); encifer 1.5.2 (CCDC, 2016)'
_computing_structure_refinement 'ShelXL (Sheldrick, 2015)'
_computing_structure_solution 'SUPERFLIP (Palatinus, 2007-2009)'
_diffrn_ambient_environment 'perfluoro polyether oil / N~2~'
_diffrn_ambient_temperature 120(1)
_diffrn_detector 'CCD plate'
_diffrn_detector_area_resol_mean 7.9621
_diffrn_detector_type Eos
_diffrn_measured_fraction_theta_full 0.9997
_diffrn_measured_fraction_theta_max 0.9923
_diffrn_measurement_details
;
#__ type_ start__ end____ width___ exp.time_
  1 omega  -68.00  -43.00   1.0000    2.0000
omega____ theta____ kappa____ phi______ frames
    -        0.0000  -57.0000  -30.0000 25

#__ type_ start__ end____ width___ exp.time_
  2 omega  -18.00   14.00   1.0000    2.0000
omega____ theta____ kappa____ phi______ frames
    -        0.0000  -57.0000  -30.0000 32

#__ type_ start__ end____ width___ exp.time_
  3 omega  -72.00   42.00   1.0000    2.0000
omega____ theta____ kappa____ phi______ frames
    -        0.0000  -19.0000   30.0000 114

#__ type_ start__ end____ width___ exp.time_
  4 omega   -3.00   24.00   1.0000    2.0000
omega____ theta____ kappa____ phi______ frames
    -        0.0000   57.0000  -90.0000 27

#__ type_ start__ end____ width___ exp.time_
  5 omega  -20.00   63.00   1.0000    2.0000
omega____ theta____ kappa____ phi______ frames
    -        0.0000   57.0000  150.0000 83

#__ type_ start__ end____ width___ exp.time_
  6 omega   -8.00   48.00   1.0000    2.0000
omega____ theta____ kappa____ phi______ frames
    -       10.0000   78.0000   32.3700 56

#__ type_ start__ end____ width___ exp.time_
  7 omega   -6.00   19.00   1.0000    2.0000
omega____ theta____ kappa____ phi______ frames
    -       26.0000   80.0000 -131.5788 25

#__ type_ start__ end____ width___ exp.time_
  8 omega    2.00   27.00   1.0000    8.0000
omega____ theta____ kappa____ phi______ frames
    -       34.0000   80.0000  131.8479 25

#__ type_ start__ end____ width___ exp.time_
  9 omega    8.00   46.00   1.0000    8.0000
omega____ theta____ kappa____ phi______ frames
    -       38.0000   78.0000  -69.9271 38

#__ type_ start__ end____ width___ exp.time_
 10 omega    6.00   31.00   1.0000    8.0000
omega____ theta____ kappa____ phi______ frames
    -       38.0000   80.0000  -30.7243 25

#__ type_ start__ end____ width___ exp.time_
 11 omega   12.00   42.00   1.0000    8.0000
omega____ theta____ kappa____ phi______ frames
    -       42.0000   78.0000   92.4492 30

#__ type_ start__ end____ width___ exp.time_
 12 omega   10.00   35.00   1.0000    8.0000
omega____ theta____ kappa____ phi______ frames
    -       42.0000   80.0000 -165.2235 25

#__ type_ start__ end____ width___ exp.time_
 13 omega   15.00   40.00   1.0000    8.0000
omega____ theta____ kappa____ phi______ frames
    -       46.0000   79.0000  -46.5324 25

#__ type_ start__ end____ width___ exp.time_
 14 omega   14.00   39.00   1.0000    8.0000
omega____ theta____ kappa____ phi______ frames
    -       46.0000   80.0000  -83.2309 25

#__ type_ start__ end____ width___ exp.time_
 15 omega   15.00   40.00   1.0000    8.0000
omega____ theta____ kappa____ phi______ frames
    -       46.0000   78.0000    6.2451 25

#__ type_ start__ end____ width___ exp.time_
 16 omega   18.00   46.00   1.0000    8.0000
omega____ theta____ kappa____ phi______ frames
    -       46.0000   79.0000  -24.5432 28

#__ type_ start__ end____ width___ exp.time_
 17 omega   14.00   39.00   1.0000    8.0000
omega____ theta____ kappa____ phi______ frames
    -       46.0000   80.0000   63.3349 25

#__ type_ start__ end____ width___ exp.time_
 18 omega   19.00   44.00   1.0000    8.0000
omega____ theta____ kappa____ phi______ frames
    -       50.0000   78.0000   60.6282 25

#__ type_ start__ end____ width___ exp.time_
 19 omega   19.00   44.00   1.0000    8.0000
omega____ theta____ kappa____ phi______ frames
    -       50.0000   79.0000 -164.5674 25

#__ type_ start__ end____ width___ exp.time_
 20 omega   26.00   52.00   1.0000    8.0000
omega____ theta____ kappa____ phi______ frames
    -       54.0000   77.0000   90.0000 26

#__ type_ start__ end____ width___ exp.time_
 21 omega   31.00   57.00   1.0000    8.0000
omega____ theta____ kappa____ phi______ frames
    -       54.0000   77.0000   30.0000 26

#__ type_ start__ end____ width___ exp.time_
 22 omega   98.00  124.00   1.0000    8.0000
omega____ theta____ kappa____ phi______ frames
    -       54.0000   75.0000   20.5210 26

#__ type_ start__ end____ width___ exp.time_
 23 omega   24.00   50.00   1.0000    8.0000
omega____ theta____ kappa____ phi______ frames
    -       54.0000   77.0000 -120.0000 26

#__ type_ start__ end____ width___ exp.time_
 24 omega   25.00   51.00   1.0000    8.0000
omega____ theta____ kappa____ phi______ frames
    -       54.0000   76.0000    8.6401 26

#__ type_ start__ end____ width___ exp.time_
 25 omega   23.00   48.00   1.0000    8.0000
omega____ theta____ kappa____ phi______ frames
    -       54.0000   78.0000 -156.1063 25

#__ type_ start__ end____ width___ exp.time_
 26 omega   25.00   52.00   1.0000    8.0000
omega____ theta____ kappa____ phi______ frames
    -       54.0000   77.0000  -90.0000 27

#__ type_ start__ end____ width___ exp.time_
 27 omega   26.00   51.00   1.0000    8.0000
omega____ theta____ kappa____ phi______ frames
    -       54.0000   75.0000   20.5210 25

#__ type_ start__ end____ width___ exp.time_
 28 omega   25.00   51.00   1.0000    8.0000
omega____ theta____ kappa____ phi______ frames
    -       54.0000   77.0000    0.0000 26

#__ type_ start__ end____ width___ exp.time_
 29 omega  -14.00   74.00   1.0000    8.0000
omega____ theta____ kappa____ phi______ frames
    -       54.0000  -57.0000  150.0000 88

#__ type_ start__ end____ width___ exp.time_
 30 omega   28.00   54.00   1.0000    8.0000
omega____ theta____ kappa____ phi______ frames
    -       54.0000   77.0000  120.0000 26

#__ type_ start__ end____ width___ exp.time_
 31 omega   28.00  125.00   1.0000    8.0000
omega____ theta____ kappa____ phi______ frames
    -       58.0000   77.0000  149.7778 97

#__ type_ start__ end____ width___ exp.time_
 32 omega   30.00   56.00   1.0000    8.0000
omega____ theta____ kappa____ phi______ frames
    -       58.0000   75.0000   14.1823 26

#__ type_ start__ end____ width___ exp.time_
 33 omega   29.00   55.00   1.0000    8.0000
omega____ theta____ kappa____ phi______ frames
    -       58.0000   76.0000  -45.0386 26

#__ type_ start__ end____ width___ exp.time_
 34 omega   29.00   55.00   1.0000    8.0000
omega____ theta____ kappa____ phi______ frames
    -       58.0000   76.0000  -64.8749 26

#__ type_ start__ end____ width___ exp.time_
 35 omega   81.00  118.00   1.0000    8.0000
omega____ theta____ kappa____ phi______ frames
    -       58.0000   76.0000  -64.8749 37

#__ type_ start__ end____ width___ exp.time_
 36 omega   28.00   54.00   1.0000    8.0000
omega____ theta____ kappa____ phi______ frames
    -       58.0000   77.0000   50.1777 26

#__ type_ start__ end____ width___ exp.time_
 37 omega   32.00   58.00   1.0000    8.0000
omega____ theta____ kappa____ phi______ frames
    -       58.0000   76.0000  128.6004 26

#__ type_ start__ end____ width___ exp.time_
 38 omega   28.00   54.00   1.0000    8.0000
omega____ theta____ kappa____ phi______ frames
    -       58.0000   77.0000  100.8618 26

#__ type_ start__ end____ width___ exp.time_
 39 omega   37.00   71.00   1.0000    8.0000
omega____ theta____ kappa____ phi______ frames
    -       62.0000   70.0000 -163.0735 34

#__ type_ start__ end____ width___ exp.time_
 40 omega   33.00   70.00   1.0000    8.0000
omega____ theta____ kappa____ phi______ frames
    -       62.0000   75.0000  -89.1631 37

#__ type_ start__ end____ width___ exp.time_
 41 omega   36.00   78.00   1.0000    8.0000
omega____ theta____ kappa____ phi______ frames
    -       62.0000   72.0000 -134.8045 42

#__ type_ start__ end____ width___ exp.time_
 42 omega   81.00  130.00   1.0000    8.0000
omega____ theta____ kappa____ phi______ frames
    -       62.0000   72.0000 -134.8045 49

#__ type_ start__ end____ width___ exp.time_
 43 omega   37.00   63.00   1.0000    8.0000
omega____ theta____ kappa____ phi______ frames
    -       62.0000   70.0000  -62.8412 26

#__ type_ start__ end____ width___ exp.time_
 44 omega   33.00   59.00   1.0000    8.0000
omega____ theta____ kappa____ phi______ frames
    -       62.0000   76.0000 -165.0399 26

#__ type_ start__ end____ width___ exp.time_
 45 omega   45.00   71.00   1.0000    8.0000
omega____ theta____ kappa____ phi______ frames
    -       62.0000   59.0000   47.7330 26

#__ type_ start__ end____ width___ exp.time_
 46 omega   19.00   45.00   1.0000    8.0000
omega____ theta____ kappa____ phi______ frames
    -       66.0000  -78.0000 -133.5883 26

#__ type_ start__ end____ width___ exp.time_
 47 omega   -5.00   78.00   1.0000    8.0000
omega____ theta____ kappa____ phi______ frames
    -       66.0000  -80.0000  -99.0855 83

#__ type_ start__ end____ width___ exp.time_
 48 omega   49.00   76.00   1.0000    8.0000
omega____ theta____ kappa____ phi______ frames
    -       66.0000  -78.0000 -133.5883 27

#__ type_ start__ end____ width___ exp.time_
 49 omega   38.00   68.00   1.0000    8.0000
omega____ theta____ kappa____ phi______ frames
    -       66.0000   77.0000  -39.3859 30

#__ type_ start__ end____ width___ exp.time_
 50 omega   37.00   64.00   1.0000    8.0000
omega____ theta____ kappa____ phi______ frames
    -       66.0000   75.0000   74.7833 27

#__ type_ start__ end____ width___ exp.time_
 51 omega   45.00   71.00   1.0000    8.0000
omega____ theta____ kappa____ phi______ frames
    -       70.0000   69.0000   60.3874 26

#__ type_ start__ end____ width___ exp.time_
 52 omega   43.00   72.00   1.0000    8.0000
omega____ theta____ kappa____ phi______ frames
    -       70.0000   76.0000  -15.8576 29

#__ type_ start__ end____ width___ exp.time_
 53 omega   44.00   74.00   1.0000    8.0000
omega____ theta____ kappa____ phi______ frames
    -       70.0000   70.0000  178.0676 30

#__ type_ start__ end____ width___ exp.time_
 54 omega    0.00   78.00   1.0000    8.0000
omega____ theta____ kappa____ phi______ frames
    -       70.0000  -80.0000  -34.5229 78

#__ type_ start__ end____ width___ exp.time_
 55 omega   42.00   67.00   1.0000    8.0000
omega____ theta____ kappa____ phi______ frames
    -       70.0000   73.0000  119.7296 25

#__ type_ start__ end____ width___ exp.time_
 56 omega    3.00   87.00   1.0000    8.0000
omega____ theta____ kappa____ phi______ frames
    -       74.0000  -79.0000   55.9323 84

#__ type_ start__ end____ width___ exp.time_
 57 omega   50.00   75.00   1.0000    8.0000
omega____ theta____ kappa____ phi______ frames
    -       74.0000   68.0000  -23.9080 25

#__ type_ start__ end____ width___ exp.time_
 58 omega   47.00   73.00   1.0000    8.0000
omega____ theta____ kappa____ phi______ frames
    -       74.0000   74.0000 -154.3120 26

#__ type_ start__ end____ width___ exp.time_
 59 omega   45.00  125.00   1.0000    8.0000
omega____ theta____ kappa____ phi______ frames
    -       74.0000   77.0000  -79.0391 80

#__ type_ start__ end____ width___ exp.time_
 60 omega   54.00  139.00   1.0000    8.0000
omega____ theta____ kappa____ phi______ frames
    -       78.0000   68.0000  177.9957 85

#__ type_ start__ end____ width___ exp.time_
 61 omega   55.00  147.00   1.0000    8.0000
omega____ theta____ kappa____ phi______ frames
    -       78.0000   70.0000   66.1456 92

#__ type_ start__ end____ width___ exp.time_
 62 omega   50.00   76.00   1.0000    8.0000
omega____ theta____ kappa____ phi______ frames
    -       78.0000   77.0000  -12.3400 26

#__ type_ start__ end____ width___ exp.time_
 63 omega   49.00   78.00   1.0000    8.0000
omega____ theta____ kappa____ phi______ frames
    -       78.0000   76.0000   12.5823 29

#__ type_ start__ end____ width___ exp.time_
 64 omega   64.00   90.00   1.0000    8.0000
omega____ theta____ kappa____ phi______ frames
    -       78.0000  -80.0000  153.6053 26

#__ type_ start__ end____ width___ exp.time_
 65 omega   71.00  111.00   1.0000   16.0000
omega____ theta____ kappa____ phi______ frames
    -       82.0000   55.0000  -90.7819 40

#__ type_ start__ end____ width___ exp.time_
 66 omega   53.00   79.00   1.0000   16.0000
omega____ theta____ kappa____ phi______ frames
    -       82.0000   76.0000   95.7241 26

#__ type_ start__ end____ width___ exp.time_
 67 omega   56.00   95.00   1.0000   16.0000
omega____ theta____ kappa____ phi______ frames
    -       82.0000   70.0000   46.4548 39

#__ type_ start__ end____ width___ exp.time_
 68 omega   54.00   80.00   1.0000   16.0000
omega____ theta____ kappa____ phi______ frames
    -       82.0000   74.0000 -142.2654 26

#__ type_ start__ end____ width___ exp.time_
 69 omega   53.00   85.00   1.0000   16.0000
omega____ theta____ kappa____ phi______ frames
    -       82.0000   76.0000  125.1141 32

#__ type_ start__ end____ width___ exp.time_
 70 omega   56.00   82.00   1.0000   16.0000
omega____ theta____ kappa____ phi______ frames
    -       82.0000   70.0000  -16.2021 26

#__ type_ start__ end____ width___ exp.time_
 71 omega   65.00   93.00   1.0000   16.0000
omega____ theta____ kappa____ phi______ frames
    -       86.0000   58.0000  -35.3811 28

#__ type_ start__ end____ width___ exp.time_
 72 omega   64.00  119.00   1.0000   16.0000
omega____ theta____ kappa____ phi______ frames
    -       86.0000   64.0000  120.2771 55

#__ type_ start__ end____ width___ exp.time_
 73 omega   63.00   89.00   1.0000   16.0000
omega____ theta____ kappa____ phi______ frames
    -       86.0000   65.0000 -153.8150 26

#__ type_ start__ end____ width___ exp.time_
 74 omega   58.00   87.00   1.0000   16.0000
omega____ theta____ kappa____ phi______ frames
    -       86.0000   75.0000 -127.6866 29

#__ type_ start__ end____ width___ exp.time_
 75 omega   58.00   84.00   1.0000   16.0000
omega____ theta____ kappa____ phi______ frames
    -       86.0000   74.0000  117.0554 26

#__ type_ start__ end____ width___ exp.time_
 76 omega   61.00   93.00   1.0000   16.0000
omega____ theta____ kappa____ phi______ frames
    -       90.0000   76.0000   21.7752 32

#__ type_ start__ end____ width___ exp.time_
 77 omega   62.00   88.00   1.0000   16.0000
omega____ theta____ kappa____ phi______ frames
    -       90.0000   74.0000   18.9996 26

#__ type_ start__ end____ width___ exp.time_
 78 omega   60.00   91.00   1.0000   16.0000
omega____ theta____ kappa____ phi______ frames
    -       90.0000   77.0000  -30.7906 31

#__ type_ start__ end____ width___ exp.time_
 79 omega   70.00   96.00   1.0000   16.0000
omega____ theta____ kappa____ phi______ frames
    -       94.0000   67.0000 -171.8289 26

#__ type_ start__ end____ width___ exp.time_
 80 omega   79.00  114.00   1.0000   16.0000
omega____ theta____ kappa____ phi______ frames
    -       94.0000   61.0000  -86.2023 35

#__ type_ start__ end____ width___ exp.time_
 81 omega   72.00  106.00   1.0000   16.0000
omega____ theta____ kappa____ phi______ frames
    -       94.0000   64.0000   63.3929 34

#__ type_ start__ end____ width___ exp.time_
 82 omega   80.00  119.00   1.0000   16.0000
omega____ theta____ kappa____ phi______ frames
    -       98.0000   67.0000    9.3385 39

#__ type_ start__ end____ width___ exp.time_
 83 omega   53.00  139.00   1.0000   16.0000
omega____ theta____ kappa____ phi______ frames
    -      108.0000  -80.0000 -145.5147 86

#__ type_ start__ end____ width___ exp.time_
 84 omega   82.00  108.00   1.0000   16.0000
omega____ theta____ kappa____ phi______ frames
    -      108.0000   38.0000  -30.0000 26

#__ type_ start__ end____ width___ exp.time_
 85 omega   86.00  113.00   1.0000   16.0000
omega____ theta____ kappa____ phi______ frames
    -      108.0000   64.0000  -90.0000 27

#__ type_ start__ end____ width___ exp.time_
 86 omega   47.00  101.00   1.0000   16.0000
omega____ theta____ kappa____ phi______ frames
    -      108.0000  -80.0000  156.6104 54

#__ type_ start__ end____ width___ exp.time_
 87 omega   87.00  153.00   1.0000   16.0000
omega____ theta____ kappa____ phi______ frames
    -      108.0000   64.0000 -180.0000 66

#__ type_ start__ end____ width___ exp.time_
 88 omega   86.00  174.00   1.0000   16.0000
omega____ theta____ kappa____ phi______ frames
    -      108.0000   64.0000    0.0000 88

#__ type_ start__ end____ width___ exp.time_
 89 omega   88.00  175.00   1.0000   16.0000
omega____ theta____ kappa____ phi______ frames
    -      108.0000   64.0000   60.0000 87

#__ type_ start__ end____ width___ exp.time_
 90 omega   85.00  174.00   1.0000   16.0000
omega____ theta____ kappa____ phi______ frames
    -      108.0000   64.0000  120.0000 89

#__ type_ start__ end____ width___ exp.time_
 91 omega   86.00  174.00   1.0000   16.0000
omega____ theta____ kappa____ phi______ frames
    -      108.0000   64.0000  150.0000 88

#__ type_ start__ end____ width___ exp.time_
 92 omega   79.00  106.00   1.0000   16.0000
omega____ theta____ kappa____ phi______ frames
    -      108.0000   77.0000  -60.0000 27

#__ type_ start__ end____ width___ exp.time_
 93 omega   78.00  170.00   1.0000   16.0000
omega____ theta____ kappa____ phi______ frames
    -      108.0000   77.0000   30.0000 92

#__ type_ start__ end____ width___ exp.time_
 94 omega   73.00  104.00   1.0000   16.0000
omega____ theta____ kappa____ phi______ frames
    -      108.0000  -79.0000  -73.9682 31

#__ type_ start__ end____ width___ exp.time_
 95 omega   46.00   71.00   1.0000   16.0000
omega____ theta____ kappa____ phi______ frames
    -      108.0000  -79.0000  -73.9682 25

#__ type_ start__ end____ width___ exp.time_
 96 omega   78.00  177.00   1.0000   16.0000
omega____ theta____ kappa____ phi______ frames
    -      108.0000   77.0000 -150.0000 99

#__ type_ start__ end____ width___ exp.time_
 97 omega  114.00  175.00   1.0000   16.0000
omega____ theta____ kappa____ phi______ frames
    -      108.0000   77.0000 -120.0000 61

#__ type_ start__ end____ width___ exp.time_
 98 omega   83.00  109.00   1.0000   16.0000
omega____ theta____ kappa____ phi______ frames
    -      108.0000   77.0000 -120.0000 26

#__ type_ start__ end____ width___ exp.time_
 99 omega   78.00  104.00   1.0000   16.0000
omega____ theta____ kappa____ phi______ frames
    -      108.0000   77.0000   90.0000 26

#__ type_ start__ end____ width___ exp.time_
100 omega   78.00  105.00   1.0000   16.0000
omega____ theta____ kappa____ phi______ frames
    -      108.0000   77.0000    0.0000 27

#__ type_ start__ end____ width___ exp.time_
101 omega  114.00  178.00   1.0000   16.0000
omega____ theta____ kappa____ phi______ frames
    -      108.0000   77.0000  -90.0000 64

#__ type_ start__ end____ width___ exp.time_
102 omega   85.00  174.00   1.0000   16.0000
omega____ theta____ kappa____ phi______ frames
    -      108.0000   64.0000  -30.0000 89

#__ type_ start__ end____ width___ exp.time_
103 omega   78.00  104.00   1.0000   16.0000
omega____ theta____ kappa____ phi______ frames
    -      108.0000   77.0000  -90.0000 26

#__ type_ start__ end____ width___ exp.time_
104 omega  153.00  178.00   1.0000   16.0000
omega____ theta____ kappa____ phi______ frames
    -      108.0000   77.0000  150.0000 25

#__ type_ start__ end____ width___ exp.time_
105 omega   79.00  104.00   1.0000   16.0000
omega____ theta____ kappa____ phi______ frames
    -      108.0000   77.0000  150.0000 25

#__ type_ start__ end____ width___ exp.time_
106 omega  142.00  173.00   1.0000   16.0000
omega____ theta____ kappa____ phi______ frames
    -      108.0000   77.0000 -180.0000 31

#__ type_ start__ end____ width___ exp.time_
107 omega   78.00  104.00   1.0000   16.0000
omega____ theta____ kappa____ phi______ frames
    -      108.0000   77.0000 -180.0000 26

#__ type_ start__ end____ width___ exp.time_
108 omega   48.00  103.00   1.0000   16.0000
omega____ theta____ kappa____ phi______ frames
    -      108.0000  -80.0000  -19.7937 55

#__ type_ start__ end____ width___ exp.time_
109 omega   78.00  104.00   1.0000   16.0000
omega____ theta____ kappa____ phi______ frames
    -      108.0000   77.0000   60.0000 26

#__ type_ start__ end____ width___ exp.time_
110 omega   78.00  105.00   1.0000   16.0000
omega____ theta____ kappa____ phi______ frames
    -      108.0000   77.0000  120.0000 27

#__ type_ start__ end____ width___ exp.time_
111 omega   79.00  104.00   1.0000   16.0000
omega____ theta____ kappa____ phi______ frames
    -      108.0000   77.0000  -30.0000 25

#__ type_ start__ end____ width___ exp.time_
112 omega   85.00  174.00   1.0000   16.0000
omega____ theta____ kappa____ phi______ frames
    -      108.0000   64.0000  -60.0000 89

#__ type_ start__ end____ width___ exp.time_
113 omega   85.00  112.00   1.0000   16.0000
omega____ theta____ kappa____ phi______ frames
    -      108.0000   64.0000   30.0000 27

#__ type_ start__ end____ width___ exp.time_
114 omega   85.00  175.00   1.0000   16.0000
omega____ theta____ kappa____ phi______ frames
    -      108.0000   64.0000   90.0000 90

#__ type_ start__ end____ width___ exp.time_
115 omega   47.00  140.00   1.0000   16.0000
omega____ theta____ kappa____ phi______ frames
    -      108.0000  -80.0000   92.2348 93

#__ type_ start__ end____ width___ exp.time_
116 omega   72.00  127.00   1.0000   16.0000
omega____ theta____ kappa____ phi______ frames
    -      108.0000  -79.0000   20.0072 55

#__ type_ start__ end____ width___ exp.time_
117 omega   87.00  112.00   1.0000   16.0000
omega____ theta____ kappa____ phi______ frames
    -      108.0000   63.0000  -90.8852 25

#__ type_ start__ end____ width___ exp.time_
118 omega   70.00   97.00   1.0000   16.0000
omega____ theta____ kappa____ phi______ frames
    -      108.0000  -79.0000 -106.7837 27

#__ type_ start__ end____ width___ exp.time_
119 omega  -26.00   72.00   1.0000    2.0000
omega____ theta____ kappa____ phi______ frames
    -        0.0000   38.0000  -60.0000 98

#__ type_ start__ end____ width___ exp.time_
120 omega  -72.00   26.00   1.0000    2.0000
omega____ theta____ kappa____ phi______ frames
    -        0.0000  -38.0000   90.0000 98

#__ type_ start__ end____ width___ exp.time_
121 omega  -73.00   44.00   1.0000    2.0000
omega____ theta____ kappa____ phi______ frames
    -        0.0000  -19.0000 -120.0000 117

#__ type_ start__ end____ width___ exp.time_
122 omega  -21.00   69.00   1.0000    2.0000
omega____ theta____ kappa____ phi______ frames
    -        0.0000   57.0000 -180.0000 90

#__ type_ start__ end____ width___ exp.time_
123 omega   -8.00   92.00   1.0000    2.0000
omega____ theta____ kappa____ phi______ frames
    -       22.0000   77.0000 -126.3048 100

#__ type_ start__ end____ width___ exp.time_
124 omega   -2.00   95.00   1.0000    2.0000
omega____ theta____ kappa____ phi______ frames
    -       26.0000   73.0000   52.8144 97

#__ type_ start__ end____ width___ exp.time_
125 omega   -3.00   96.00   1.0000    2.0000
omega____ theta____ kappa____ phi______ frames
    -       26.0000   76.0000  114.0990 99

#__ type_ start__ end____ width___ exp.time_
126 omega   10.00   46.00   1.0000    8.0000
omega____ theta____ kappa____ phi______ frames
    -       42.0000   80.0000 -165.2235 36

#__ type_ start__ end____ width___ exp.time_
127 omega   14.00   46.00   1.0000    8.0000
omega____ theta____ kappa____ phi______ frames
    -       46.0000   80.0000   63.3349 32

#__ type_ start__ end____ width___ exp.time_
128 omega   15.00   47.00   1.0000    8.0000
omega____ theta____ kappa____ phi______ frames
    -       46.0000   79.0000  -46.5324 32

#__ type_ start__ end____ width___ exp.time_
129 omega   14.00   46.00   1.0000    8.0000
omega____ theta____ kappa____ phi______ frames
    -       46.0000   80.0000  -83.2309 32

#__ type_ start__ end____ width___ exp.time_
130 omega   19.00   49.00   1.0000    8.0000
omega____ theta____ kappa____ phi______ frames
    -       50.0000   78.0000  126.3454 30

#__ type_ start__ end____ width___ exp.time_
131 omega   19.00   49.00   1.0000    8.0000
omega____ theta____ kappa____ phi______ frames
    -       50.0000   78.0000   60.6282 30

#__ type_ start__ end____ width___ exp.time_
132 omega  -15.00   75.00   1.0000    8.0000
omega____ theta____ kappa____ phi______ frames
    -       54.0000  -57.0000   30.0000 90

#__ type_ start__ end____ width___ exp.time_
133 omega   23.00   49.00   1.0000    8.0000
omega____ theta____ kappa____ phi______ frames
    -       54.0000   78.0000 -156.1063 26

#__ type_ start__ end____ width___ exp.time_
134 omega   29.00  128.00   1.0000    8.0000
omega____ theta____ kappa____ phi______ frames
    -       58.0000   76.0000  -64.8749 99

#__ type_ start__ end____ width___ exp.time_
135 omega   34.00  131.00   1.0000    8.0000
omega____ theta____ kappa____ phi______ frames
    -       62.0000   73.0000  148.5480 97

#__ type_ start__ end____ width___ exp.time_
136 omega   41.00  131.00   1.0000    8.0000
omega____ theta____ kappa____ phi______ frames
    -       62.0000   55.0000  -99.5004 90

#__ type_ start__ end____ width___ exp.time_
137 omega   35.00  114.00   1.0000    8.0000
omega____ theta____ kappa____ phi______ frames
    -       62.0000   72.0000 -134.8045 79

#__ type_ start__ end____ width___ exp.time_
138 omega   -4.00   97.00   1.0000    8.0000
omega____ theta____ kappa____ phi______ frames
    -       66.0000  -78.0000 -133.5883 101

#__ type_ start__ end____ width___ exp.time_
139 omega   -5.00   98.00   1.0000    8.0000
omega____ theta____ kappa____ phi______ frames
    -       66.0000  -80.0000   15.4571 103

#__ type_ start__ end____ width___ exp.time_
140 omega   45.00  138.00   1.0000    8.0000
omega____ theta____ kappa____ phi______ frames
    -       70.0000   69.0000   60.3874 93

#__ type_ start__ end____ width___ exp.time_
141 omega   -1.00  102.00   1.0000    8.0000
omega____ theta____ kappa____ phi______ frames
    -       70.0000  -80.0000  -34.5229 103

#__ type_ start__ end____ width___ exp.time_
142 omega   44.00  144.00   1.0000    8.0000
omega____ theta____ kappa____ phi______ frames
    -       74.0000   77.0000  -79.0391 100

#__ type_ start__ end____ width___ exp.time_
143 omega   46.00  144.00   1.0000    8.0000
omega____ theta____ kappa____ phi______ frames
    -       74.0000   74.0000 -154.3120 98

#__ type_ start__ end____ width___ exp.time_
144 omega   50.00  142.00   1.0000    8.0000
omega____ theta____ kappa____ phi______ frames
    -       74.0000   68.0000  -23.9080 92

#__ type_ start__ end____ width___ exp.time_
145 omega   49.00  148.00   1.0000    8.0000
omega____ theta____ kappa____ phi______ frames
    -       78.0000   76.0000   12.5823 99

#__ type_ start__ end____ width___ exp.time_
146 omega   52.00  147.00   1.0000    8.0000
omega____ theta____ kappa____ phi______ frames
    -       78.0000   70.0000   66.1456 95

#__ type_ start__ end____ width___ exp.time_
147 omega   56.00  146.00   1.0000    8.0000
omega____ theta____ kappa____ phi______ frames
    -       78.0000   63.0000  122.5549 90

#__ type_ start__ end____ width___ exp.time_
148 omega   48.00  148.00   1.0000    8.0000
omega____ theta____ kappa____ phi______ frames
    -       78.0000   77.0000  -12.3400 100

#__ type_ start__ end____ width___ exp.time_
149 omega   54.00  146.00   1.0000    8.0000
omega____ theta____ kappa____ phi______ frames
    -       78.0000   68.0000  177.9957 92

#__ type_ start__ end____ width___ exp.time_
150 omega    7.00  110.00   1.0000    8.0000
omega____ theta____ kappa____ phi______ frames
    -       78.0000  -80.0000  153.6053 103

;
_diffrn_measurement_device 'four-circle diffractometer'
_diffrn_measurement_device_type 'Agilent SuperNova, Dual, Cu at zero, Eos'
_diffrn_measurement_method '\w scans'
_diffrn_measurement_specimen_support 'polyimid foil'
_diffrn_orient_matrix_UB_11 0.0060254000
_diffrn_orient_matrix_UB_12 -0.0344776000
_diffrn_orient_matrix_UB_13 -0.0059428000
_diffrn_orient_matrix_UB_21 -0.0112779000
_diffrn_orient_matrix_UB_22 -0.0078679000
_diffrn_orient_matrix_UB_23 0.2449347000
_diffrn_orient_matrix_UB_31 -0.0417935000
_diffrn_orient_matrix_UB_32 -0.0256935000
_diffrn_orient_matrix_UB_33 -0.0669835000
_diffrn_radiation_monochromator mirror
_diffrn_radiation_probe x-ray
_diffrn_radiation_type 'Cu K\a'
_diffrn_radiation_wavelength 1.54184
_diffrn_reflns_av_R_equivalents 0.0581
_diffrn_reflns_av_unetI/netI 0.0241
_diffrn_reflns_Laue_measured_fraction_full 1.000
_diffrn_reflns_Laue_measured_fraction_max 0.996
_diffrn_reflns_limit_h_max 49
_diffrn_reflns_limit_h_min -49
_diffrn_reflns_limit_k_max 49
_diffrn_reflns_limit_k_min -49
_diffrn_reflns_limit_l_max 7
_diffrn_reflns_limit_l_min -7
_diffrn_reflns_number 97877
_diffrn_reflns_point_group_measured_fraction_full 1.000
_diffrn_reflns_point_group_measured_fraction_max 0.992
_diffrn_reflns_theta_full 67.684
_diffrn_reflns_theta_max 71.132
_diffrn_reflns_theta_min 3.763
_diffrn_source 'microfocus X-Ray tube'
_diffrn_source_type 'Agilent SuperNova (Cu) X-ray Source'
_exptl_absorpt_coefficient_mu 1.691
_exptl_absorpt_correction_T_max 1.00000
_exptl_absorpt_correction_T_min 0.85861
_exptl_absorpt_correction_type multi-scan
_exptl_absorpt_process_details
;
CrysAlisPro, Agilent Technologies,
Version 1.171.37.35h (release 09-02-2015 CrysAlis171 .NET)
(compiled Feb  9 2015,16:26:32)
Empirical absorption correction using spherical harmonics,
 implemented in SCALE3 ABSPACK scaling algorithm.
Empirical absorption correction using spherical harmonics,
 implemented in SCALE3 ABSPACK scaling algorithm.
;
_exptl_crystal_colour red
_exptl_crystal_colour_primary red
_exptl_crystal_density_diffrn 1.378
_exptl_crystal_description needle
_exptl_crystal_F_000 3798
_exptl_crystal_size_max 0.158
_exptl_crystal_size_mid 0.037
_exptl_crystal_size_min 0.029
_refine_diff_density_max 0.232
_refine_diff_density_min -0.189
_refine_diff_density_rms 0.033
_refine_ls_abs_structure_details
;
 Flack x determined using 3306 quotients [(I+)-(I-)]/[(I+)+(I-)]
 (Parsons, Flack and Wagner, Acta Cryst. B69 (2013) 249-259).
;
_refine_ls_abs_structure_Flack -0.032(8)
_refine_ls_extinction_method none
_refine_ls_goodness_of_fit_ref 1.058
_refine_ls_hydrogen_treatment mixed
_refine_ls_matrix_type full
_refine_ls_number_parameters 474
_refine_ls_number_reflns 7438
_refine_ls_number_restraints 1
_refine_ls_restrained_S_all 1.058
_refine_ls_R_factor_all 0.0281
_refine_ls_R_factor_gt 0.0265
_refine_ls_shift/su_max 0.003
_refine_ls_shift/su_mean 0.000
_refine_ls_structure_factor_coef Fsqd
_refine_ls_weighting_details 'w=1/[\s^2^(Fo^2^)+(0.0266P)^2^+4.5506P] where P=(Fo^2^+2Fc^2^)/3'
_refine_ls_weighting_scheme calc
_refine_ls_wR_factor_gt 0.0571
_refine_ls_wR_factor_ref 0.0576
_reflns_Friedel_coverage 0.992
_reflns_Friedel_fraction_full 1.000
_reflns_Friedel_fraction_max 0.988
_reflns_number_gt 7184
_reflns_number_total 7438
_reflns_threshold_expression 'I > 2\s(I)'
_cod_data_source_file ic7b00077_si_002.cif
_cod_data_source_block ga_jw16_sq
_cod_original_cell_volume 8699.1(3)
_cod_original_formula_sum 'C18 H25 F N3 Ni O2.50'
_cod_database_code 4345589
_audit_block_refno 2522
_audit_block_usercomment 'jwig027, needle, red'
_chemical_oxdiff_formula 'C18 H25 F N3 Ni O2.5'
_chemical_oxdiff_usercomment 'jwig027, needle, red'
_shelx_space_group_comment
;
The symmetry employed for this shelxl refinement is uniquely defined
by the following loop, which should always be used as a source of
symmetry information in preference to the above space-group names.
They are only intended as comments.
;
_shelx_estimated_absorpt_t_max 0.953
_shelx_estimated_absorpt_t_min 0.776
_reflns_odcompleteness_completeness 99.97
_reflns_odcompleteness_iscentric 1
_reflns_odcompleteness_theta 66.97
_shelxl_version_number 2016/6
_olex2_refinement_description
;
1. Fixed Uiso
 At 1.2 times of:
  All C(H) groups, All C(H,H) groups
 At 1.3 times of:
  All O(H,H) groups
 At 1.5 times of:
  All C(H,H,H) groups
2.a Ternary CH refined with riding coordinates:
 C1(H1), C12(H12), C13(H13), C16(H16), C51(H51), C62(H62), C63(H63), C66(H66)
2.b Secondary CH2 refined with riding coordinates:
 C2(H2A,H2B), C11(H11A,H11B), C52(H52A,H52B), C61(H61A,H61B)
2.c Aromatic/amide H refined with riding coordinates:
 C4(H4), C6(H6), C7(H7), C9(H9), C54(H54), C56(H56), C57(H57), C59(H59)
2.d Idealised Me refined as rotating group:
 C14(H14A,H14B,H14C), C15(H15A,H15B,H15C), C17(H17A,H17B,H17C), C18(H18A,H18B,
 H18C), C64(H64A,H64B,H64C), C65(H65A,H65B,H65C), C67(H67A,H67B,H67C), C68(H68A,
 H68B,H68C)
;
_olex2_submission_special_instructions 'No special instructions were received'
_cell_oxdiff_length_a 40.6959(8)
_cell_oxdiff_length_b 40.6907(7)
_cell_oxdiff_length_c 6.06507(10)
_cell_oxdiff_angle_alpha 89.9870(13)
_cell_oxdiff_angle_beta 90.0113(15)
_cell_oxdiff_angle_gamma 119.985(2)
_cell_oxdiff_volume 8699.1(3)
_cell_oxdiff_measurement_reflns_used 30625

loop_
_symmetry_equiv_pos_as_xyz
'x, y, z'
'-y, x-y, z'
'-x+y, -x, z'
'x+2/3, y+1/3, z+1/3'
'-y+2/3, x-y+1/3, z+1/3'
'-x+y+2/3, -x+1/3, z+1/3'
'x+1/3, y+2/3, z+2/3'
'-y+1/3, x-y+2/3, z+2/3'
'-x+y+1/3, -x+2/3, z+2/3'

loop_
_atom_site_label
_atom_site_type_symbol
_atom_site_fract_x
_atom_site_fract_y
_atom_site_fract_z
_atom_site_U_iso_or_equiv
_atom_site_adp_type
_atom_site_occupancy
_atom_site_site_symmetry_order
_atom_site_calc_flag
_atom_site_refinement_flags_posn
Ni1 Ni -0.68379(2) -0.53748(2) -0.37246(7) 0.02177(11) Uani 1 1 d .
F1 F -0.63214(4) -0.50836(5) -0.3680(3) 0.0289(4) Uani 1 1 d .
O1 O -0.70588(6) -0.49205(6) 0.1672(3) 0.0353(5) Uani 1 1 d .
O2 O -0.69415(8) -0.60133(7) -0.9135(4) 0.0492(7) Uani 1 1 d .
N1 N -0.68440(6) -0.50934(7) -0.1272(4) 0.0225(5) Uani 1 1 d .
N2 N -0.73678(7) -0.56759(7) -0.3738(4) 0.0289(6) Uani 1 1 d .
N3 N -0.67854(7) -0.56287(7) -0.6186(4) 0.0285(5) Uani 1 1 d .
C1 C -0.65080(8) -0.47440(8) -0.0413(4) 0.0230(6) Uani 1 1 d .
H1 H -0.629033 -0.479043 -0.023000 0.028 Uiso 1 1 calc R
C2 C -0.66477(9) -0.47028(9) 0.1845(5) 0.0323(7) Uani 1 1 d .
H2A H -0.655594 -0.480652 0.301576 0.039 Uiso 1 1 calc R
H2B H -0.656029 -0.443316 0.217468 0.039 Uiso 1 1 calc R
C3 C -0.71343(8) -0.51537(8) -0.0075(5) 0.0270(6) Uani 1 1 d .
C4 C -0.75170(9) -0.54280(9) -0.0466(5) 0.0342(7) Uani 1 1 d .
H4 H -0.770772 -0.544776 0.051798 0.041 Uiso 1 1 calc R
C5 C -0.76157(8) -0.56623(9) -0.2218(6) 0.0345(7) Uani 1 1 d .
C6 C -0.80035(9) -0.59420(10) -0.2842(7) 0.0482(9) Uani 1 1 d .
H6 H -0.822829 -0.599345 -0.208070 0.058 Uiso 1 1 calc R
C7 C -0.79843(10) -0.61104(10) -0.4662(8) 0.0533(10) Uani 1 1 d .
H7 H -0.819462 -0.630271 -0.544799 0.064 Uiso 1 1 calc R
C8 C -0.75833(9) -0.59501(9) -0.5265(6) 0.0389(7) Uani 1 1 d .
C9 C -0.74484(11) -0.60526(9) -0.7006(6) 0.0442(9) Uani 1 1 d .
H9 H -0.762200 -0.623939 -0.799934 0.053 Uiso 1 1 calc R
C10 C -0.70545(11) -0.58882(9) -0.7386(5) 0.0377(8) Uani 1 1 d .
C11 C -0.65339(12) -0.57711(11) -0.9281(5) 0.0461(9) Uani 1 1 d .
H11A H -0.646523 -0.558270 -1.047947 0.055 Uiso 1 1 calc R
H11B H -0.640925 -0.592283 -0.955950 0.055 Uiso 1 1 calc R
C12 C -0.64159(9) -0.55727(9) -0.7012(4) 0.0311(7) Uani 1 1 d .
H12 H -0.623279 -0.529590 -0.721615 0.037 Uiso 1 1 calc R
C13 C -0.62477(9) -0.57447(8) -0.5438(5) 0.0296(6) Uani 1 1 d .
H13 H -0.619725 -0.560555 -0.400670 0.036 Uiso 1 1 calc R
C14 C -0.58660(10) -0.56748(10) -0.6313(6) 0.0427(8) Uani 1 1 d .
H14A H -0.590405 -0.580616 -0.772474 0.064 Uiso 1 1 calc GR
H14B H -0.575336 -0.577161 -0.525090 0.064 Uiso 1 1 calc GR
H14C H -0.569570 -0.540194 -0.652343 0.064 Uiso 1 1 calc GR
C15 C -0.65157(10) -0.61625(9) -0.4952(5) 0.0344(7) Uani 1 1 d .
H15A H -0.673871 -0.619167 -0.415989 0.052 Uiso 1 1 calc GR
H15B H -0.638503 -0.626084 -0.404162 0.052 Uiso 1 1 calc GR
H15C H -0.659618 -0.630432 -0.634004 0.052 Uiso 1 1 calc GR
C16 C -0.63923(8) -0.44041(8) -0.1971(5) 0.0279(6) Uani 1 1 d .
H16 H -0.632669 -0.447151 -0.342744 0.033 Uiso 1 1 calc R
C17 C -0.60360(9) -0.40582(9) -0.1099(6) 0.0392(7) Uani 1 1 d .
H17A H -0.609417 -0.397636 0.029496 0.059 Uiso 1 1 calc GR
H17B H -0.594685 -0.385176 -0.217726 0.059 Uiso 1 1 calc GR
H17C H -0.583781 -0.412400 -0.085300 0.059 Uiso 1 1 calc GR
C18 C -0.67070(10) -0.43149(10) -0.2369(7) 0.0478(9) Uani 1 1 d .
H18A H -0.692251 -0.453307 -0.307198 0.072 Uiso 1 1 calc GR
H18B H -0.661406 -0.409291 -0.333419 0.072 Uiso 1 1 calc GR
H18C H -0.678797 -0.426119 -0.095876 0.072 Uiso 1 1 calc GR
Ni51 Ni -0.47520(2) -0.36023(2) -0.37186(7) 0.02360(11) Uani 1 1 d .
F51 F -0.52580(5) -0.39277(4) -0.4005(3) 0.0289(4) Uani 1 1 d .
O51 O -0.45802(7) -0.40485(7) 0.1865(4) 0.0407(5) Uani 1 1 d .
O52 O -0.46223(9) -0.29207(8) -0.8953(4) 0.0585(8) Uani 1 1 d .
N51 N -0.47640(6) -0.38876(7) -0.1258(4) 0.0245(5) Uani 1 1 d .
N52 N -0.42321(7) -0.32647(7) -0.3419(5) 0.0370(6) Uani 1 1 d .
N53 N -0.47894(8) -0.33392(7) -0.6171(4) 0.0325(6) Uani 1 1 d .
C51 C -0.50932(8) -0.42586(8) -0.0615(4) 0.0240(6) Uani 1 1 d .
H51 H -0.532817 -0.423842 -0.059113 0.029 Uiso 1 1 calc R
C52 C -0.49868(9) -0.43021(10) 0.1738(5) 0.0351(7) Uani 1 1 d .
H52A H -0.512073 -0.422888 0.282115 0.042 Uiso 1 1 calc R
H52B H -0.505188 -0.456731 0.202638 0.042 Uiso 1 1 calc R
C53 C -0.44917(9) -0.38088(9) 0.0130(5) 0.0330(7) Uani 1 1 d .
C54 C -0.41132(10) -0.35056(11) -0.0056(7) 0.0486(9) Uani 1 1 d .
H54 H -0.393353 -0.347477 0.104261 0.058 Uiso 1 1 calc R
C55 C -0.40026(9) -0.32599(10) -0.1755(7) 0.0472(9) Uani 1 1 d .
C56 C -0.36156(11) -0.29428(13) -0.2148(11) 0.0713(14) Uani 1 1 d .
H56 H -0.339954 -0.287443 -0.124998 0.086 Uiso 1 1 calc R
C57 C -0.36241(11) -0.27708(12) -0.3978(11) 0.0765(16) Uani 1 1 d .
H57 H -0.341370 -0.255695 -0.463198 0.092 Uiso 1 1 calc R
C58 C -0.40086(10) -0.29640(9) -0.4816(8) 0.0528(11) Uani 1 1 d .
C59 C -0.41334(12) -0.28681(10) -0.6630(7) 0.0564(11) Uani 1 1 d .
H59 H -0.395521 -0.266768 -0.753778 0.068 Uiso 1 1 calc R
C60 C -0.45159(11) -0.30541(9) -0.7214(6) 0.0457(9) Uani 1 1 d .
C61 C -0.50307(14) -0.31749(11) -0.9211(5) 0.0531(11) Uani 1 1 d .
H61A H -0.508493 -0.335015 -1.046731 0.064 Uiso 1 1 calc R
H61B H -0.516273 -0.302929 -0.945294 0.064 Uiso 1 1 calc R
C62 C -0.51525(10) -0.33917(9) -0.7039(5) 0.0359(7) Uani 1 1 d .
H62 H -0.533173 -0.366687 -0.732817 0.043 Uiso 1 1 calc R
C63 C -0.53279(9) -0.32404(9) -0.5384(5) 0.0329(7) Uani 1 1 d .
H63 H -0.537323 -0.339044 -0.399861 0.039 Uiso 1 1 calc R
C64 C -0.57166(12) -0.33176(13) -0.6190(6) 0.0560(10) Uani 1 1 d .
H64A H -0.568762 -0.318938 -0.760446 0.084 Uiso 1 1 calc GR
H64B H -0.582631 -0.322155 -0.510448 0.084 Uiso 1 1 calc GR
H64C H -0.588487 -0.359144 -0.637845 0.084 Uiso 1 1 calc GR
C65 C -0.50696(11) -0.28283(9) -0.4778(5) 0.0413(8) Uani 1 1 d .
H65A H -0.482526 -0.279214 -0.426705 0.062 Uiso 1 1 calc GR
H65B H -0.518705 -0.275709 -0.360123 0.062 Uiso 1 1 calc GR
H65C H -0.502928 -0.266864 -0.607450 0.062 Uiso 1 1 calc GR
C66 C -0.51477(9) -0.45739(8) -0.2207(5) 0.0284(6) Uani 1 1 d .
H66 H -0.521082 -0.451057 -0.368337 0.034 Uiso 1 1 calc R
C67 C -0.54875(10) -0.49517(10) -0.1481(6) 0.0442(8) Uani 1 1 d .
H67A H -0.543532 -0.502234 -0.003227 0.066 Uiso 1 1 calc GR
H67B H -0.553082 -0.514906 -0.255673 0.066 Uiso 1 1 calc GR
H67C H -0.571374 -0.492557 -0.138779 0.066 Uiso 1 1 calc GR
C68 C -0.47892(10) -0.46023(10) -0.2489(6) 0.0385(8) Uani 1 1 d .
H68A H -0.458539 -0.436357 -0.309385 0.058 Uiso 1 1 calc GR
H68B H -0.484134 -0.481066 -0.350085 0.058 Uiso 1 1 calc GR
H68C H -0.471120 -0.465089 -0.105423 0.058 Uiso 1 1 calc GR
O5 O -0.58182(7) -0.45167(8) -0.6344(4) 0.0474(6) Uani 1 1 d .
H5A H -0.5669(13) -0.4340(13) -0.554(7) 0.062 Uiso 1 1 d R
H5B H -0.5948(13) -0.4682(13) -0.542(8) 0.062 Uiso 1 1 d R

loop_
_atom_site_aniso_label
_atom_site_aniso_U_11
_atom_site_aniso_U_22
_atom_site_aniso_U_33
_atom_site_aniso_U_23
_atom_site_aniso_U_13
_atom_site_aniso_U_12
Ni1 0.0231(2) 0.0202(2) 0.0197(2) -0.00205(18) -0.00132(18) 0.0091(2)
F1 0.0253(8) 0.0291(9) 0.0280(8) -0.0071(7) 0.0057(7) 0.0103(7)
O1 0.0360(12) 0.0444(13) 0.0303(11) -0.0019(9) 0.0102(9) 0.0236(11)
O2 0.086(2) 0.0435(14) 0.0275(12) -0.0165(10) -0.0178(12) 0.0389(15)
N1 0.0218(12) 0.0245(12) 0.0213(11) 0.0010(9) 0.0010(9) 0.0116(10)
N2 0.0260(13) 0.0222(12) 0.0343(14) 0.0017(10) -0.0071(10) 0.0089(10)
N3 0.0431(15) 0.0237(12) 0.0200(11) -0.0018(9) -0.0040(10) 0.0177(11)
C1 0.0226(14) 0.0284(15) 0.0204(13) -0.0055(11) -0.0017(10) 0.0145(12)
C2 0.0354(17) 0.0358(17) 0.0252(15) -0.0049(12) 0.0016(12) 0.0174(14)
C3 0.0279(15) 0.0317(16) 0.0256(14) 0.0042(12) 0.0048(12) 0.0180(13)
C4 0.0237(15) 0.0337(17) 0.0471(18) 0.0098(14) 0.0088(13) 0.0159(14)
C5 0.0224(15) 0.0281(16) 0.0530(19) 0.0138(14) 0.0005(13) 0.0125(13)
C6 0.0228(16) 0.0328(18) 0.082(3) 0.0097(18) -0.0051(17) 0.0084(14)
C7 0.0315(19) 0.0327(19) 0.085(3) -0.0027(19) -0.0264(19) 0.0085(16)
C8 0.0348(18) 0.0249(16) 0.0519(19) -0.0022(15) -0.0207(16) 0.0110(14)
C9 0.052(2) 0.0294(17) 0.048(2) -0.0111(15) -0.0269(17) 0.0174(16)
C10 0.063(2) 0.0277(16) 0.0269(16) -0.0072(13) -0.0157(15) 0.0262(17)
C11 0.085(3) 0.047(2) 0.0189(15) -0.0032(14) 0.0010(16) 0.043(2)
C12 0.0488(19) 0.0269(15) 0.0190(14) 0.0008(11) 0.0063(12) 0.0199(14)
C13 0.0420(18) 0.0286(15) 0.0208(13) 0.0010(11) 0.0070(12) 0.0195(14)
C14 0.049(2) 0.045(2) 0.0388(18) 0.0073(15) 0.0167(15) 0.0267(17)
C15 0.0449(19) 0.0290(16) 0.0328(16) 0.0044(13) 0.0039(14) 0.0212(15)
C16 0.0283(15) 0.0271(15) 0.0249(14) -0.0049(11) -0.0007(11) 0.0113(13)
C17 0.0336(17) 0.0334(17) 0.0444(18) -0.0060(14) -0.0022(14) 0.0120(14)
C18 0.039(2) 0.0357(19) 0.066(2) 0.0116(17) -0.0081(17) 0.0174(16)
Ni51 0.0244(2) 0.0183(2) 0.0254(2) 0.00163(18) 0.00424(19) 0.0087(2)
F51 0.0291(9) 0.0245(8) 0.0295(8) 0.0057(7) -0.0046(7) 0.0107(7)
O51 0.0456(14) 0.0624(16) 0.0300(11) -0.0035(11) -0.0116(10) 0.0390(13)
O52 0.101(2) 0.0478(15) 0.0424(14) 0.0254(12) 0.0358(14) 0.0493(17)
N51 0.0227(12) 0.0298(13) 0.0237(11) -0.0019(10) -0.0008(9) 0.0152(11)
N52 0.0288(14) 0.0233(13) 0.0555(17) -0.0019(12) 0.0083(12) 0.0104(11)
N53 0.0502(16) 0.0239(13) 0.0280(13) 0.0048(10) 0.0132(11) 0.0219(12)
C51 0.0211(14) 0.0334(15) 0.0216(13) 0.0079(11) 0.0048(10) 0.0166(12)
C52 0.0443(19) 0.051(2) 0.0208(14) 0.0073(13) 0.0040(13) 0.0319(16)
C53 0.0324(17) 0.0398(18) 0.0360(17) -0.0075(14) -0.0075(13) 0.0249(15)
C54 0.0344(19) 0.047(2) 0.068(3) -0.0222(19) -0.0253(18) 0.0232(17)
C55 0.0256(17) 0.0309(18) 0.082(3) -0.0116(18) -0.0025(17) 0.0117(15)
C56 0.0260(19) 0.046(2) 0.132(4) -0.022(3) -0.011(2) 0.0102(18)
C57 0.031(2) 0.032(2) 0.154(5) 0.005(3) 0.022(3) 0.0063(18)
C58 0.0324(19) 0.0214(16) 0.097(3) -0.0015(18) 0.025(2) 0.0077(15)
C59 0.063(3) 0.0305(19) 0.075(3) 0.0200(19) 0.041(2) 0.0230(19)
C60 0.067(3) 0.0313(18) 0.046(2) 0.0137(15) 0.0310(18) 0.0304(19)
C61 0.101(3) 0.052(2) 0.0248(17) 0.0084(15) 0.0095(19) 0.052(3)
C62 0.064(2) 0.0310(16) 0.0200(14) 0.0012(12) -0.0031(14) 0.0296(16)
C63 0.0480(19) 0.0327(16) 0.0236(14) 0.0000(12) -0.0034(13) 0.0244(15)
C64 0.067(3) 0.075(3) 0.044(2) -0.0099(19) -0.0180(19) 0.050(2)
C65 0.069(2) 0.0345(18) 0.0309(16) 0.0031(13) 0.0092(16) 0.0332(17)
C66 0.0342(16) 0.0276(15) 0.0237(14) 0.0050(12) -0.0028(11) 0.0158(14)
C67 0.041(2) 0.0313(18) 0.053(2) 0.0104(15) -0.0048(16) 0.0128(16)
C68 0.048(2) 0.0350(17) 0.0413(18) 0.0020(14) 0.0090(15) 0.0272(16)
O5 0.0337(13) 0.0507(16) 0.0303(12) -0.0005(11) 0.0009(10) 0.0005(12)

loop_
_atom_type_symbol
_atom_type_description
_atom_type_scat_dispersion_real
_atom_type_scat_dispersion_imag
_atom_type_scat_source
C C 0.0181 0.0091 'International Tables Vol C Tables 4.2.6.8 and 6.1.1.4'
H H 0.0000 0.0000 'International Tables Vol C Tables 4.2.6.8 and 6.1.1.4'
F F 0.0727 0.0534 'International Tables Vol C Tables 4.2.6.8 and 6.1.1.4'
N N 0.0311 0.0180 'International Tables Vol C Tables 4.2.6.8 and 6.1.1.4'
Ni Ni -3.0029 0.5091 'International Tables Vol C Tables 4.2.6.8 and 6.1.1.4'
O O 0.0492 0.0322 'International Tables Vol C Tables 4.2.6.8 and 6.1.1.4'

loop_
_exptl_crystal_face_index_h
_exptl_crystal_face_index_k
_exptl_crystal_face_index_l
_exptl_crystal_face_perp_dist
_exptl_oxdiff_crystal_face_indexfrac_h
_exptl_oxdiff_crystal_face_indexfrac_k
_exptl_oxdiff_crystal_face_indexfrac_l
_exptl_oxdiff_crystal_face_x
_exptl_oxdiff_crystal_face_y
_exptl_oxdiff_crystal_face_z
18 3 2 0.0186 17.9945 3.0135 1.9992 -0.0074 0.2630 -0.9634
-17 26 0 0.0145 -17.0200 26.0100 0.0016 -0.9993 -0.0123 0.0429
17 -26 0 0.0145 17.0200 -26.0100 -0.0016 0.9993 0.0123 -0.0429
12 1 -3 0.0730 11.9946 1.0073 -2.9991 0.0554 -0.8778 -0.3263
-12 -1 3 0.0789 -11.9946 -1.0073 2.9991 -0.0554 0.8778 0.3263
-18 -3 -2 0.0186 -17.9945 -3.0135 -1.9992 0.0074 -0.2630 0.9634

loop_
_geom_angle_atom_site_label_1
_geom_angle_atom_site_label_2
_geom_angle_atom_site_label_3
_geom_angle
F1 Ni1 N1 87.40(8)
F1 Ni1 N2 179.34(10)
F1 Ni1 N3 87.60(9)
N1 Ni1 N3 174.99(11)
N2 Ni1 N1 92.32(11)
N2 Ni1 N3 92.69(11)
C3 O1 C2 105.9(2)
C10 O2 C11 106.3(2)
C1 N1 Ni1 124.85(17)
C3 N1 Ni1 127.7(2)
C3 N1 C1 107.4(2)
C5 N2 Ni1 126.4(2)
C8 N2 Ni1 126.3(2)
C8 N2 C5 107.4(3)
C10 N3 Ni1 127.4(2)
C10 N3 C12 108.2(3)
C12 N3 Ni1 124.34(19)
N1 C1 H1 109.6
N1 C1 C2 101.8(2)
N1 C1 C16 111.4(2)
C2 C1 H1 109.6
C2 C1 C16 114.5(2)
C16 C1 H1 109.6
O1 C2 C1 104.3(2)
O1 C2 H2A 110.9
O1 C2 H2B 110.9
C1 C2 H2A 110.9
C1 C2 H2B 110.9
H2A C2 H2B 108.9
O1 C3 C4 117.5(3)
N1 C3 O1 116.0(3)
N1 C3 C4 126.5(3)
C3 C4 H4 119.6
C5 C4 C3 120.9(3)
C5 C4 H4 119.6
N2 C5 C6 108.7(3)
C4 C5 N2 125.9(3)
C4 C5 C6 125.4(3)
C5 C6 H6 126.3
C7 C6 C5 107.4(3)
C7 C6 H6 126.3
C6 C7 H7 125.7
C6 C7 C8 108.6(3)
C8 C7 H7 125.7
N2 C8 C7 108.0(3)
C9 C8 N2 125.8(3)
C9 C8 C7 126.2(3)
C8 C9 H9 119.3
C8 C9 C10 121.4(3)
C10 C9 H9 119.3
O2 C10 C9 117.9(3)
N3 C10 O2 116.0(3)
N3 C10 C9 126.1(3)
O2 C11 H11A 110.8
O2 C11 H11B 110.8
O2 C11 C12 104.6(3)
H11A C11 H11B 108.9
C12 C11 H11A 110.8
C12 C11 H11B 110.8
N3 C12 C11 101.2(3)
N3 C12 H12 109.9
N3 C12 C13 111.5(2)
C11 C12 H12 109.9
C13 C12 C11 114.2(3)
C13 C12 H12 109.9
C12 C13 H13 107.1
C14 C13 C12 110.1(2)
C14 C13 H13 107.1
C15 C13 C12 113.4(3)
C15 C13 H13 107.1
C15 C13 C14 111.7(3)
C13 C14 H14A 109.5
C13 C14 H14B 109.5
C13 C14 H14C 109.5
H14A C14 H14B 109.5
H14A C14 H14C 109.5
H14B C14 H14C 109.5
C13 C15 H15A 109.5
C13 C15 H15B 109.5
C13 C15 H15C 109.5
H15A C15 H15B 109.5
H15A C15 H15C 109.5
H15B C15 H15C 109.5
C1 C16 H16 107.4
C17 C16 C1 109.8(2)
C17 C16 H16 107.4
C18 C16 C1 113.4(3)
C18 C16 H16 107.4
C18 C16 C17 111.2(3)
C16 C17 H17A 109.5
C16 C17 H17B 109.5
C16 C17 H17C 109.5
H17A C17 H17B 109.5
H17A C17 H17C 109.5
H17B C17 H17C 109.5
C16 C18 H18A 109.5
C16 C18 H18B 109.5
C16 C18 H18C 109.5
H18A C18 H18B 109.5
H18A C18 H18C 109.5
H18B C18 H18C 109.5
F51 Ni51 N51 87.47(9)
F51 Ni51 N52 179.58(10)
F51 Ni51 N53 87.38(10)
N51 Ni51 N53 174.68(11)
N52 Ni51 N51 92.71(12)
N52 Ni51 N53 92.43(12)
C53 O51 C52 105.6(2)
C60 O52 C61 106.2(3)
C51 N51 Ni51 124.70(17)
C53 N51 Ni51 127.5(2)
C53 N51 C51 107.8(2)
C55 N52 Ni51 126.6(2)
C55 N52 C58 107.2(3)
C58 N52 Ni51 126.2(3)
C60 N53 Ni51 127.9(3)
C60 N53 C62 107.6(3)
C62 N53 Ni51 123.90(19)
N51 C51 H51 109.5
N51 C51 C52 101.5(2)
N51 C51 C66 111.4(2)
C52 C51 H51 109.5
C52 C51 C66 115.0(2)
C66 C51 H51 109.5
O51 C52 C51 104.8(2)
O51 C52 H52A 110.8
O51 C52 H52B 110.8
C51 C52 H52A 110.8
C51 C52 H52B 110.8
H52A C52 H52B 108.9
O51 C53 C54 118.1(3)
N51 C53 O51 116.1(3)
N51 C53 C54 125.8(3)
C53 C54 H54 119.3
C55 C54 C53 121.5(3)
C55 C54 H54 119.3
N52 C55 C56 108.4(4)
C54 C55 N52 125.5(3)
C54 C55 C56 126.0(4)
C55 C56 H56 126.3
C57 C56 C55 107.5(4)
C57 C56 H56 126.3
C56 C57 H57 125.8
C56 C57 C58 108.3(4)
C58 C57 H57 125.8
N52 C58 C57 108.6(4)
C59 C58 N52 125.2(4)
C59 C58 C57 126.2(4)
C58 C59 H59 119.0
C58 C59 C60 122.0(3)
C60 C59 H59 119.0
O52 C60 C59 118.4(3)
N53 C60 O52 115.7(4)
N53 C60 C59 125.8(4)
O52 C61 H61A 110.9
O52 C61 H61B 110.9
O52 C61 C62 104.0(3)
H61A C61 H61B 109.0
C62 C61 H61A 110.9
C62 C61 H61B 110.9
N53 C62 C61 102.2(3)
N53 C62 H62 109.9
N53 C62 C63 110.0(2)
C61 C62 H62 109.9
C61 C62 C63 114.7(3)
C63 C62 H62 109.9
C62 C63 H63 106.7
C62 C63 C64 110.5(3)
C64 C63 H63 106.7
C65 C63 C62 113.6(3)
C65 C63 H63 106.7
C65 C63 C64 112.3(3)
C63 C64 H64A 109.5
C63 C64 H64B 109.5
C63 C64 H64C 109.5
H64A C64 H64B 109.5
H64A C64 H64C 109.5
H64B C64 H64C 109.5
C63 C65 H65A 109.5
C63 C65 H65B 109.5
C63 C65 H65C 109.5
H65A C65 H65B 109.5
H65A C65 H65C 109.5
H65B C65 H65C 109.5
C51 C66 H66 107.3
C51 C66 C67 109.9(3)
C67 C66 H66 107.3
C68 C66 C51 113.0(3)
C68 C66 H66 107.3
C68 C66 C67 111.9(3)
C66 C67 H67A 109.5
C66 C67 H67B 109.5
C66 C67 H67C 109.5
H67A C67 H67B 109.5
H67A C67 H67C 109.5
H67B C67 H67C 109.5
C66 C68 H68A 109.5
C66 C68 H68B 109.5
C66 C68 H68C 109.5
H68A C68 H68B 109.5
H68A C68 H68C 109.5
H68B C68 H68C 109.5
H5A O5 H5B 101(4)

loop_
_geom_bond_atom_site_label_1
_geom_bond_atom_site_label_2
_geom_bond_distance
Ni1 F1 1.8255(16)
Ni1 N1 1.885(2)
Ni1 N2 1.873(2)
Ni1 N3 1.887(2)
O1 C2 1.453(4)
O1 C3 1.351(4)
O2 C10 1.353(4)
O2 C11 1.448(5)
N1 C1 1.489(4)
N1 C3 1.301(4)
N2 C5 1.388(4)
N2 C8 1.376(4)
N3 C10 1.299(4)
N3 C12 1.491(4)
C1 H1 1.0000
C1 C2 1.524(4)
C1 C16 1.542(4)
C2 H2A 0.9900
C2 H2B 0.9900
C3 C4 1.410(4)
C4 H4 0.9500
C4 C5 1.348(5)
C5 C6 1.461(4)
C6 H6 0.9500
C6 C7 1.322(6)
C7 H7 0.9500
C7 C8 1.469(5)
C8 C9 1.349(5)
C9 H9 0.9500
C9 C10 1.413(5)
C11 H11A 0.9900
C11 H11B 0.9900
C11 C12 1.545(4)
C12 H12 1.0000
C12 C13 1.533(4)
C13 H13 1.0000
C13 C14 1.528(4)
C13 C15 1.521(4)
C14 H14A 0.9800
C14 H14B 0.9800
C14 H14C 0.9800
C15 H15A 0.9800
C15 H15B 0.9800
C15 H15C 0.9800
C16 H16 1.0000
C16 C17 1.524(4)
C16 C18 1.515(5)
C17 H17A 0.9800
C17 H17B 0.9800
C17 H17C 0.9800
C18 H18A 0.9800
C18 H18B 0.9800
C18 H18C 0.9800
Ni51 F51 1.8157(17)
Ni51 N51 1.876(2)
Ni51 N52 1.868(3)
Ni51 N53 1.883(2)
O51 C52 1.449(4)
O51 C53 1.355(4)
O52 C60 1.352(5)
O52 C61 1.462(5)
N51 C51 1.484(4)
N51 C53 1.298(4)
N52 C55 1.369(5)
N52 C58 1.389(5)
N53 C60 1.302(4)
N53 C62 1.480(4)
C51 H51 1.0000
C51 C52 1.527(4)
C51 C66 1.531(4)
C52 H52A 0.9900
C52 H52B 0.9900
C53 C54 1.417(5)
C54 H54 0.9500
C54 C55 1.347(6)
C55 C56 1.473(5)
C56 H56 0.9500
C56 C57 1.322(8)
C57 H57 0.9500
C57 C58 1.447(6)
C58 C59 1.349(6)
C59 H59 0.9500
C59 C60 1.394(6)
C61 H61A 0.9900
C61 H61B 0.9900
C61 C62 1.524(4)
C62 H62 1.0000
C62 C63 1.528(4)
C63 H63 1.0000
C63 C64 1.531(5)
C63 C65 1.513(4)
C64 H64A 0.9800
C64 H64B 0.9800
C64 H64C 0.9800
C65 H65A 0.9800
C65 H65B 0.9800
C65 H65C 0.9800
C66 H66 1.0000
C66 C67 1.531(4)
C66 C68 1.530(4)
C67 H67A 0.9800
C67 H67B 0.9800
C67 H67C 0.9800
C68 H68A 0.9800
C68 H68B 0.9800
C68 H68C 0.9800
O5 H5A 0.83(5)
O5 H5B 0.83(5)

loop_
_geom_hbond_atom_site_label_D
_geom_hbond_atom_site_label_H
_geom_hbond_atom_site_label_A
_geom_hbond_distance_DH
_geom_hbond_distance_HA
_geom_hbond_distance_DA
_geom_hbond_angle_DHA
O5 H5A F51 0.83(5) 1.92(5) 2.737(3) 170(4)
O5 H5B F1 0.83(5) 1.90(5) 2.721(3) 169(4)

loop_
_geom_torsion_atom_site_label_1
_geom_torsion_atom_site_label_2
_geom_torsion_atom_site_label_3
_geom_torsion_atom_site_label_4
_geom_torsion
Ni1 N1 C1 C2 -165.63(19)
Ni1 N1 C1 C16 71.9(3)
Ni1 N1 C3 O1 176.70(18)
Ni1 N1 C3 C4 -5.5(4)
Ni1 N2 C5 C4 0.2(4)
Ni1 N2 C5 C6 179.6(2)
Ni1 N2 C8 C7 -179.1(2)
Ni1 N2 C8 C9 0.9(5)
Ni1 N3 C10 O2 176.86(19)
Ni1 N3 C10 C9 -4.2(5)
Ni1 N3 C12 C11 -167.34(19)
Ni1 N3 C12 C13 70.9(3)
F1 Ni1 N1 C1 9.6(2)
F1 Ni1 N1 C3 -173.1(2)
F1 Ni1 N3 C10 -175.1(3)
F1 Ni1 N3 C12 8.1(2)
O1 C3 C4 C5 177.8(3)
O2 C11 C12 N3 -18.9(3)
O2 C11 C12 C13 101.0(3)
N1 Ni1 N2 C5 -3.7(2)
N1 Ni1 N2 C8 175.9(3)
N1 C1 C2 O1 -21.1(3)
N1 C1 C16 C17 -177.0(2)
N1 C1 C16 C18 57.9(3)
N1 C3 C4 C5 0.0(5)
N2 Ni1 N1 C1 -171.0(2)
N2 Ni1 N1 C3 6.3(3)
N2 Ni1 N3 C10 5.5(3)
N2 Ni1 N3 C12 -171.3(2)
N2 C5 C6 C7 -0.5(4)
N2 C8 C9 C10 2.3(5)
N3 Ni1 N2 C5 176.5(2)
N3 Ni1 N2 C8 -3.9(3)
N3 C12 C13 C14 -178.8(2)
N3 C12 C13 C15 55.2(3)
C1 N1 C3 O1 -5.6(3)
C1 N1 C3 C4 172.2(3)
C2 O1 C3 N1 -8.8(3)
C2 O1 C3 C4 173.2(3)
C2 C1 C16 C17 68.1(3)
C2 C1 C16 C18 -57.0(3)
C3 O1 C2 C1 18.7(3)
C3 N1 C1 C2 16.6(3)
C3 N1 C1 C16 -105.9(2)
C3 C4 C5 N2 2.7(5)
C3 C4 C5 C6 -176.6(3)
C4 C5 C6 C7 178.9(3)
C5 N2 C8 C7 0.6(3)
C5 N2 C8 C9 -179.4(3)
C5 C6 C7 C8 0.8(4)
C6 C7 C8 N2 -0.9(4)
C6 C7 C8 C9 179.1(3)
C7 C8 C9 C10 -177.7(3)
C8 N2 C5 C4 -179.5(3)
C8 N2 C5 C6 -0.1(3)
C8 C9 C10 O2 178.3(3)
C8 C9 C10 N3 -0.6(5)
C10 O2 C11 C12 16.5(3)
C10 N3 C12 C11 15.3(3)
C10 N3 C12 C13 -106.5(3)
C11 O2 C10 N3 -7.3(4)
C11 O2 C10 C9 173.7(3)
C11 C12 C13 C14 67.3(4)
C11 C12 C13 C15 -58.6(4)
C12 N3 C10 O2 -5.9(4)
C12 N3 C10 C9 173.1(3)
C16 C1 C2 O1 99.3(3)
Ni51 N51 C51 C52 -165.58(19)
Ni51 N51 C51 C66 71.5(3)
Ni51 N51 C53 O51 175.59(19)
Ni51 N51 C53 C54 -6.6(5)
Ni51 N52 C55 C54 1.4(5)
Ni51 N52 C55 C56 -178.9(3)
Ni51 N52 C58 C57 179.1(3)
Ni51 N52 C58 C59 -0.1(5)
Ni51 N53 C60 O52 179.2(2)
Ni51 N53 C60 C59 -4.1(5)
Ni51 N53 C62 C61 -169.9(2)
Ni51 N53 C62 C63 67.9(3)
F51 Ni51 N51 C51 9.9(2)
F51 Ni51 N51 C53 -172.4(3)
F51 Ni51 N53 C60 -174.4(3)
F51 Ni51 N53 C62 15.2(2)
O51 C53 C54 C55 178.8(3)
O52 C61 C62 N53 -20.0(3)
O52 C61 C62 C63 99.0(3)
N51 Ni51 N52 C55 -4.7(3)
N51 Ni51 N52 C58 177.4(3)
N51 C51 C52 O51 -20.1(3)
N51 C51 C66 C67 179.6(2)
N51 C51 C66 C68 53.9(3)
N51 C53 C54 C55 1.1(5)
N52 Ni51 N51 C51 -170.5(2)
N52 Ni51 N51 C53 7.2(3)
N52 Ni51 N53 C60 6.0(3)
N52 Ni51 N53 C62 -164.4(2)
N52 C55 C56 C57 0.2(5)
N52 C58 C59 C60 4.2(6)
N53 Ni51 N52 C55 174.0(3)
N53 Ni51 N52 C58 -4.0(3)
N53 C62 C63 C64 -176.1(3)
N53 C62 C63 C65 56.7(3)
C51 N51 C53 O51 -6.4(3)
C51 N51 C53 C54 171.4(3)
C52 O51 C53 N51 -7.4(4)
C52 O51 C53 C54 174.7(3)
C52 C51 C66 C67 64.8(3)
C52 C51 C66 C68 -60.9(3)
C53 O51 C52 C51 17.3(3)
C53 N51 C51 C52 16.4(3)
C53 N51 C51 C66 -106.6(3)
C53 C54 C55 N52 1.6(6)
C53 C54 C55 C56 -178.0(4)
C54 C55 C56 C57 179.9(4)
C55 N52 C58 C57 0.9(4)
C55 N52 C58 C59 -178.4(4)
C55 C56 C57 C58 0.3(5)
C56 C57 C58 N52 -0.8(5)
C56 C57 C58 C59 178.5(4)
C57 C58 C59 C60 -174.9(4)
C58 N52 C55 C54 179.6(3)
C58 N52 C55 C56 -0.6(4)
C58 C59 C60 O52 174.6(3)
C58 C59 C60 N53 -2.1(6)
C60 O52 C61 C62 15.7(3)
C60 N53 C62 C61 18.0(3)
C60 N53 C62 C63 -104.2(3)
C61 O52 C60 N53 -4.6(4)
C61 O52 C60 C59 178.3(3)
C61 C62 C63 C64 69.4(4)
C61 C62 C63 C65 -57.8(4)
C62 N53 C60 O52 -9.1(4)
C62 N53 C60 C59 167.6(3)
C66 C51 C52 O51 100.3(3)
